data_7249317
loop_
_publ_author_name
'Zhang, Yifang'
'Kang, Ming'
'Zhang, Shimin'
'Gao, Bohong'
'Hao, Pengfei'
'Shen, Junju'
'Li, Gaopeng'
'Fu, Yunlong'

_publ_section_title
;
 Effect of iodide on the electronic and photoresponsive behaviors of 1D
 naphthalenediimide-based zinc coordination polymers
;
_journal_issue 40
_journal_name_full CrystEngComm
_journal_page_first 5757
_journal_page_last 5766
_journal_paper_doi 10.1039/D4CE00882K
_journal_volume 26
_journal_year 2024
_chemical_formula_moiety 'C52 H32 I4 N8 O8 Zn2, C4 H9 N O'
_chemical_formula_sum 'C56 H41 I4 N9 O9 Zn2'
_chemical_formula_weight 1622.32
_space_group_crystal_system monoclinic
_space_group_IT_number 15
_space_group_name_Hall '-C 2yc'
_space_group_name_H-M_alt 'C 1 2/c 1'
_atom_sites_solution_hydrogens geom
_atom_sites_solution_primary dual
_audit_creation_date 2023-09-26
_audit_creation_method
;
Olex2 1.5
(compiled 2023.08.24 svn.re1ec1418 for OlexSys, GUI svn.r6817)
;
_audit_update_record
;
2024-04-19 deposited with the CCDC.	2024-09-09 downloaded from the CCDC.
;
_cell_angle_alpha 90
_cell_angle_beta 102.121(6)
_cell_angle_gamma 90
_cell_formula_units_Z 4
_cell_length_a 25.493(4)
_cell_length_b 13.949(3)
_cell_length_c 16.199(3)
_cell_measurement_reflns_used 9950
_cell_measurement_temperature 293(2)
_cell_measurement_theta_max 26.991
_cell_measurement_theta_min 2.212
_cell_volume 5632.0(18)
_computing_cell_refinement 'SAINT v8.37A (Bruker, 2015)'
_computing_data_reduction 'SAINT v8.37A (Bruker, 2015)'
_computing_molecular_graphics 'Olex2 1.5 (Dolomanov et al., 2009)'
_computing_publication_material 'Olex2 1.5 (Dolomanov et al., 2009)'
_computing_structure_refinement 'SHELXL 2018/3 (Sheldrick, 2015)'
_computing_structure_solution 'SHELXT 2018/2 (Sheldrick, 2018)'
_diffrn_ambient_temperature 293(2)
_diffrn_measured_fraction_theta_full 0.999
_diffrn_measured_fraction_theta_max 0.997
_diffrn_measurement_device_type 'CCD area detector'
_diffrn_measurement_method 'phi and omega scans'
_diffrn_radiation_monochromator graphite
_diffrn_radiation_type MoK\a
_diffrn_radiation_wavelength 0.71073
_diffrn_reflns_av_R_equivalents 0.0471
_diffrn_reflns_av_unetI/netI 0.0409
_diffrn_reflns_Laue_measured_fraction_full 0.999
_diffrn_reflns_Laue_measured_fraction_max 0.997
_diffrn_reflns_limit_h_max 30
_diffrn_reflns_limit_h_min -34
_diffrn_reflns_limit_k_max 18
_diffrn_reflns_limit_k_min -18
_diffrn_reflns_limit_l_max 21
_diffrn_reflns_limit_l_min -20
_diffrn_reflns_number 41656
_diffrn_reflns_point_group_measured_fraction_full 0.999
_diffrn_reflns_point_group_measured_fraction_max 0.997
_diffrn_reflns_theta_full 25.242
_diffrn_reflns_theta_max 28.434
_diffrn_reflns_theta_min 2.212
_diffrn_source_current 1.0
_diffrn_source_power 0.05
_diffrn_source_voltage 50.0
_exptl_absorpt_coefficient_mu 3.109
_exptl_absorpt_correction_type none
_exptl_crystal_density_diffrn 1.913
_exptl_crystal_description block
_exptl_crystal_F_000 3136
_refine_diff_density_max 1.275
_refine_diff_density_min -0.981
_refine_diff_density_rms 0.096
_refine_ls_extinction_method none
_refine_ls_goodness_of_fit_ref 1.018
_refine_ls_hydrogen_treatment constr
_refine_ls_matrix_type full
_refine_ls_number_parameters 391
_refine_ls_number_reflns 7088
_refine_ls_number_restraints 114
_refine_ls_restrained_S_all 1.026
_refine_ls_R_factor_all 0.0791
_refine_ls_R_factor_gt 0.0426
_refine_ls_shift/su_max 0.001
_refine_ls_shift/su_mean 0.000
_refine_ls_structure_factor_coef Fsqd
_refine_ls_weighting_details 'w=1/[\s^2^(Fo^2^)+(0.0330P)^2^+22.7890P] where P=(Fo^2^+2Fc^2^)/3'
_refine_ls_weighting_scheme calc
_refine_ls_wR_factor_gt 0.0825
_refine_ls_wR_factor_ref 0.0939
_reflns_Friedel_coverage 0.000
_reflns_number_gt 4837
_reflns_number_total 7088
_reflns_threshold_expression 'I > 2\s(I)'
_cod_data_source_file d4ce00882k2.cif
_cod_data_source_block 1_CCDC2
_cod_depositor_comments 'Adding full bibliography for 7249314--7249317.cif.'
_cod_original_cell_volume 5631.9(17)
_cod_database_code 7249317
_shelx_shelxl_version_number 2018/3
_shelx_space_group_comment
;
The symmetry employed for this shelxl refinement is uniquely defined
by the following loop, which should always be used as a source of
symmetry information in preference to the above space-group names.
They are only intended as comments.
;
_olex2_refinement_description
;
1. Restrained distances
 O5-C27
 1.23 with sigma of 0.02
 C30-N5
 1.459 with sigma of 0.005
 C27-C28
 1.497 with sigma of 0.005
 C29-N5
 1.459 with sigma of 0.005
 N5-C29 = N5-C30
 1.46 with sigma of 0.02
 C27-O5
 1.22 with sigma of 0.005
 C27-N5
 1.322 with sigma of 0.005
 O5-C28
 2.37 with sigma of 0.04
 O5-N5
 2.22 with sigma of 0.04
 C27-C29 = C27-C30
 2.45 with sigma of 0.04
2. Restrained planarity
 O5, C27, C28, N5, C29, C30
 with sigma of 0.1
3. Uiso/Uaniso restraints and constraints
O5 \\sim C27 \\sim C28 \\sim N5 \\sim C29 \\sim C30: within 2A with sigma of
0.01 and sigma for terminal atoms of 0.02 within 2A
Uanis(O5) \\sim Ueq, Uanis(C27) \\sim Ueq, Uanis(N5) \\sim Ueq, Uanis(C29)
\\sim Ueq, Uanis(C30) \\sim Ueq: with sigma of 0.01 and sigma for terminal
atoms of 0.02
Uanis(C28) \\sim Ueq: with sigma of 0.001 and sigma for terminal atoms of 0.002
4. Rigid body (RIGU) restrains
 C27, O5, C28, N5, C29, C30
 with sigma for 1-2 distances of 0.01 and sigma for 1-3 distances of 0.02
5. Others
 Fixed Sof: O5(0.5) C27(0.5) C28(0.5) H28A(0.5) H28B(0.5) H28C(0.5) N5(0.5)
 C29(0.5) H29A(0.5) H29B(0.5) H29C(0.5) C30(0.5) H30A(0.5) H30B(0.5) H30C(0.5)
6.a Secondary CH2 refined with riding coordinates:
 C6(H6A,H6B), C21(H21A,H21B)
6.b Aromatic/amide H refined with riding coordinates:
 C23(H23), C5(H5), C1(H1), C17(H17), C26(H26), C18(H18), C24(H24), C3(H3),
 C12(H12), C13(H13), C2(H2), C25(H25)
6.c Idealised Me refined as rotating group:
 C28(H28A,H28B,H28C), C29(H29A,H29B,H29C), C30(H30A,H30B,H30C)
;
_olex2_submission_special_instructions 'No special instructions were received'

loop_
_space_group_symop_operation_xyz
'x, y, z'
'-x, y, -z+1/2'
'x+1/2, y+1/2, z'
'-x+1/2, y+1/2, -z+1/2'
'-x, -y, -z'
'x, -y, z-1/2'
'-x+1/2, -y+1/2, -z'
'x+1/2, -y+1/2, z-1/2'

loop_
_atom_site_label
_atom_site_type_symbol
_atom_site_fract_x
_atom_site_fract_y
_atom_site_fract_z
_atom_site_U_iso_or_equiv
_atom_site_adp_type
_atom_site_occupancy
_atom_site_site_symmetry_order
_atom_site_calc_flag
_atom_site_refinement_flags_posn
_atom_site_refinement_flags_adp
_atom_site_refinement_flags_occupancy
_atom_site_disorder_assembly
_atom_site_disorder_group
I2 I 0.40218(2) 0.70919(3) 0.92840(2) 0.05654(11) Uani 1 1 d . . . . .
I1 I 0.26800(2) 0.58387(2) 0.74470(2) 0.06325(12) Uani 1 1 d . . . . .
Zn1 Zn 0.31495(2) 0.72880(3) 0.82035(3) 0.03358(12) Uani 1 1 d . . . . .
N1 N 0.32747(13) 0.8287(2) 0.73334(19) 0.0331(7) Uani 1 1 d . . . . .
N4 N 0.76166(13) 0.6954(2) 0.3755(2) 0.0338(7) Uani 1 1 d . . . . .
O1 O 0.37763(13) 0.9804(2) 0.4472(2) 0.0552(8) Uani 1 1 d . . . . .
O3 O 0.55481(14) 0.4973(2) 0.3708(2) 0.0599(9) Uani 1 1 d . . . . .
O4 O 0.59993(12) 0.7961(2) 0.3049(2) 0.0558(9) Uani 1 1 d . . . . .
O2 O 0.32336(13) 0.6784(2) 0.4877(2) 0.0593(9) Uani 1 1 d . . . . .
N2 N 0.35018(13) 0.8291(3) 0.4665(2) 0.0377(8) Uani 1 1 d . . . . .
N3 N 0.57504(13) 0.6467(2) 0.3320(2) 0.0376(8) Uani 1 1 d . . . . .
C15 C 0.48515(15) 0.7196(3) 0.3855(2) 0.0314(8) Uani 1 1 d . . . . .
C23 C 0.71211(16) 0.6806(3) 0.3299(3) 0.0360(9) Uani 1 1 d . . . . .
H23 H 0.702877 0.708654 0.276768 0.043 Uiso 1 1 calc R U . . .
C10 C 0.40339(15) 0.6917(3) 0.4368(2) 0.0346(9) Uani 1 1 d . . . . .
C5 C 0.31241(15) 0.8182(3) 0.6503(2) 0.0356(9) Uani 1 1 d . . . . .
H5 H 0.295083 0.761817 0.629392 0.043 Uiso 1 1 calc R U . . .
C4 C 0.32129(15) 0.8871(3) 0.5935(2) 0.0341(9) Uani 1 1 d . . . . .
C22 C 0.67416(16) 0.6266(3) 0.3573(3) 0.0356(9) Uani 1 1 d . . . . .
C9 C 0.43987(15) 0.7561(3) 0.4115(2) 0.0328(9) Uani 1 1 d . . . . .
C14 C 0.52125(16) 0.7835(3) 0.3599(2) 0.0362(9) Uani 1 1 d . . . . .
C1 C 0.35235(17) 0.9104(3) 0.7630(3) 0.0412(10) Uani 1 1 d . . . . .
H1 H 0.363628 0.918118 0.821020 0.049 Uiso 1 1 calc R U . . .
C16 C 0.49385(16) 0.6200(3) 0.3869(2) 0.0349(9) Uani 1 1 d . . . . .
C11 C 0.35586(16) 0.7298(3) 0.4655(3) 0.0396(10) Uani 1 1 d . . . . .
C17 C 0.45777(17) 0.5592(3) 0.4114(3) 0.0417(10) Uani 1 1 d . . . . .
H17 H 0.463612 0.493353 0.411724 0.050 Uiso 1 1 calc R U . . .
C8 C 0.43188(16) 0.8558(3) 0.4126(2) 0.0363(9) Uani 1 1 d . . . . .
C20 C 0.54271(16) 0.5810(3) 0.3636(3) 0.0381(9) Uani 1 1 d . . . . .
C26 C 0.68783(18) 0.5877(3) 0.4365(3) 0.0452(11) Uani 1 1 d . . . . .
H26 H 0.663084 0.550767 0.457206 0.054 Uiso 1 1 calc R U . . .
C7 C 0.38543(17) 0.8950(3) 0.4424(3) 0.0390(10) Uani 1 1 d . . . . .
C18 C 0.41244(17) 0.5952(3) 0.4358(3) 0.0429(10) Uani 1 1 d . . . . .
H18 H 0.388015 0.553144 0.451611 0.051 Uiso 1 1 calc R U . . .
C6 C 0.30503(16) 0.8688(3) 0.4996(3) 0.0419(10) Uani 1 1 d . . . . .
H6A H 0.275211 0.824137 0.488507 0.050 Uiso 1 1 calc R U . . .
H6B H 0.293233 0.928381 0.470694 0.050 Uiso 1 1 calc R U . . .
C24 C 0.77430(17) 0.6562(3) 0.4526(3) 0.0400(10) Uani 1 1 d . . . . .
H24 H 0.808660 0.665223 0.484900 0.048 Uiso 1 1 calc R U . . .
C3 C 0.34601(17) 0.9709(3) 0.6256(3) 0.0421(10) Uani 1 1 d . . . . .
H3 H 0.352010 1.019325 0.589175 0.051 Uiso 1 1 calc R U . . .
C12 C 0.46772(18) 0.9163(3) 0.3872(3) 0.0446(10) Uani 1 1 d . . . . .
H12 H 0.462261 0.982230 0.387737 0.054 Uiso 1 1 calc R U . . .
C13 C 0.51229(17) 0.8799(3) 0.3607(3) 0.0439(10) Uani 1 1 d . . . . .
H13 H 0.536221 0.921770 0.343275 0.053 Uiso 1 1 calc R U . . .
C2 C 0.36171(19) 0.9827(3) 0.7109(3) 0.0474(11) Uani 1 1 d . . . . .
H2 H 0.378478 1.039026 0.733211 0.057 Uiso 1 1 calc R U . . .
C25 C 0.73805(18) 0.6032(3) 0.4854(3) 0.0463(11) Uani 1 1 d . . . . .
H25 H 0.747358 0.578215 0.539771 0.056 Uiso 1 1 calc R U . . .
C19 C 0.56806(16) 0.7453(3) 0.3305(3) 0.0392(10) Uani 1 1 d . . . . .
C21 C 0.62090(16) 0.6092(3) 0.2996(3) 0.0444(11) Uani 1 1 d . . . . .
H21A H 0.620947 0.638780 0.245404 0.053 Uiso 1 1 calc R U . . .
H21B H 0.616191 0.540702 0.290344 0.053 Uiso 1 1 calc R U . . .
O5 O 0.5337(4) 0.8295(9) 0.8580(5) 0.101(3) Uani 0.5 1 d D U P A -1
C27 C 0.5081(3) 0.8366(5) 0.7835(4) 0.058(2) Uani 0.5 1 d D U P A -1
C28 C 0.4931(4) 0.9274(4) 0.7393(7) 0.034(2) Uani 0.5 1 d D U P A -1
H28A H 0.460970 0.951560 0.753776 0.051 Uiso 0.5 1 calc R U P A -1
H28B H 0.487027 0.917023 0.679478 0.051 Uiso 0.5 1 calc R U P A -1
H28C H 0.521590 0.973016 0.755805 0.051 Uiso 0.5 1 calc R U P A -1
N5 N 0.4902(4) 0.7692(5) 0.7272(4) 0.059(2) Uani 0.5 1 d D U P A -1
C29 C 0.4587(7) 0.7714(12) 0.6402(6) 0.099(5) Uani 0.5 1 d D U P A -1
H29A H 0.426740 0.808487 0.638101 0.148 Uiso 0.5 1 calc R U P A -1
H29B H 0.449122 0.707199 0.621570 0.148 Uiso 0.5 1 calc R U P A -1
H29C H 0.479694 0.799970 0.603899 0.148 Uiso 0.5 1 calc R U P A -1
C30 C 0.4907(9) 0.6694(6) 0.7534(17) 0.083(5) Uani 0.5 1 d D U P A -1
H30A H 0.514353 0.662162 0.807555 0.124 Uiso 0.5 1 calc R U P A -1
H30B H 0.502907 0.629898 0.712758 0.124 Uiso 0.5 1 calc R U P A -1
H30C H 0.455072 0.650430 0.757247 0.124 Uiso 0.5 1 calc R U P A -1

loop_
_atom_site_aniso_label
_atom_site_aniso_U_11
_atom_site_aniso_U_22
_atom_site_aniso_U_33
_atom_site_aniso_U_23
_atom_site_aniso_U_13
_atom_site_aniso_U_12
I2 0.04311(17) 0.0704(2) 0.05090(19) 0.01062(16) -0.00190(14) 0.01157(15)
I1 0.0797(3) 0.0473(2) 0.0675(2) -0.02115(16) 0.02624(19) -0.01982(17)
Zn1 0.0348(2) 0.0349(3) 0.0319(2) -0.00094(19) 0.00895(19) 0.0014(2)
N1 0.0378(18) 0.0333(18) 0.0291(17) -0.0008(14) 0.0090(14) -0.0004(14)
N4 0.0344(18) 0.0368(18) 0.0319(17) 0.0020(14) 0.0109(14) 0.0000(14)
O1 0.062(2) 0.046(2) 0.066(2) 0.0121(16) 0.0314(17) 0.0089(16)
O3 0.058(2) 0.0371(19) 0.092(3) -0.0028(17) 0.0314(19) -0.0026(16)
O4 0.0447(18) 0.051(2) 0.078(2) 0.0184(17) 0.0292(17) -0.0021(15)
O2 0.053(2) 0.058(2) 0.076(2) -0.0028(18) 0.0369(18) -0.0139(17)
N2 0.0347(18) 0.050(2) 0.0289(18) 0.0068(15) 0.0080(14) -0.0003(16)
N3 0.0325(18) 0.042(2) 0.0396(19) 0.0007(16) 0.0102(15) -0.0034(15)
C15 0.0305(19) 0.038(2) 0.0249(19) 0.0049(16) 0.0029(15) -0.0059(17)
C23 0.036(2) 0.040(2) 0.032(2) -0.0007(18) 0.0069(17) 0.0011(18)
C10 0.033(2) 0.043(2) 0.029(2) 0.0052(17) 0.0080(16) -0.0080(18)
C5 0.034(2) 0.038(2) 0.034(2) -0.0029(17) 0.0064(17) -0.0033(17)
C4 0.0266(19) 0.042(2) 0.034(2) 0.0065(18) 0.0089(16) 0.0064(17)
C22 0.036(2) 0.034(2) 0.041(2) -0.0008(18) 0.0180(18) 0.0038(17)
C9 0.033(2) 0.040(2) 0.0242(19) 0.0026(16) 0.0030(16) -0.0080(17)
C14 0.032(2) 0.042(2) 0.034(2) 0.0106(18) 0.0057(17) -0.0051(18)
C1 0.048(3) 0.040(2) 0.035(2) -0.0051(19) 0.0071(19) -0.003(2)
C16 0.032(2) 0.039(2) 0.032(2) 0.0031(17) 0.0041(17) -0.0066(17)
C11 0.034(2) 0.053(3) 0.033(2) 0.0037(19) 0.0104(17) -0.007(2)
C17 0.044(2) 0.034(2) 0.048(3) 0.0006(19) 0.012(2) -0.0092(19)
C8 0.037(2) 0.043(2) 0.029(2) 0.0070(18) 0.0075(17) -0.0040(18)
C20 0.035(2) 0.039(2) 0.040(2) -0.0029(19) 0.0067(18) -0.0093(18)
C26 0.040(2) 0.046(3) 0.056(3) 0.009(2) 0.024(2) 0.003(2)
C7 0.041(2) 0.044(3) 0.033(2) 0.0075(18) 0.0089(18) -0.0002(19)
C18 0.042(2) 0.045(3) 0.044(3) 0.004(2) 0.015(2) -0.015(2)
C6 0.032(2) 0.056(3) 0.038(2) 0.003(2) 0.0082(18) 0.0029(19)
C24 0.037(2) 0.046(3) 0.038(2) 0.0059(19) 0.0094(18) 0.0085(19)
C3 0.045(2) 0.040(2) 0.044(3) 0.009(2) 0.015(2) 0.002(2)
C12 0.050(3) 0.040(2) 0.047(3) 0.012(2) 0.017(2) 0.001(2)
C13 0.040(2) 0.041(2) 0.053(3) 0.012(2) 0.014(2) -0.0079(19)
C2 0.054(3) 0.037(2) 0.053(3) -0.005(2) 0.015(2) -0.009(2)
C25 0.049(3) 0.052(3) 0.041(2) 0.016(2) 0.019(2) 0.014(2)
C19 0.030(2) 0.048(3) 0.040(2) 0.0102(19) 0.0085(18) -0.0056(18)
C21 0.037(2) 0.057(3) 0.042(2) -0.006(2) 0.0164(19) -0.006(2)
O5 0.092(7) 0.119(8) 0.077(6) 0.012(6) -0.017(5) -0.010(7)
C27 0.045(4) 0.067(5) 0.064(5) -0.019(4) 0.014(4) -0.007(4)
C28 0.036(3) 0.031(2) 0.032(3) -0.0003(18) 0.000(2) 0.0007(18)
N5 0.065(5) 0.054(4) 0.054(5) 0.004(3) 0.007(4) 0.002(4)
C29 0.100(9) 0.104(10) 0.082(8) -0.042(8) -0.003(7) -0.007(9)
C30 0.095(13) 0.055(5) 0.112(8) -0.010(8) 0.052(10) 0.010(7)

loop_
_atom_type_symbol
_atom_type_description
_atom_type_scat_dispersion_real
_atom_type_scat_dispersion_imag
_atom_type_scat_source
C C 0.0033 0.0016 'International Tables Vol C Tables 4.2.6.8 and 6.1.1.4'
H H 0.0000 0.0000 'International Tables Vol C Tables 4.2.6.8 and 6.1.1.4'
I I -0.4742 1.8119 'International Tables Vol C Tables 4.2.6.8 and 6.1.1.4'
N N 0.0061 0.0033 'International Tables Vol C Tables 4.2.6.8 and 6.1.1.4'
O O 0.0106 0.0060 'International Tables Vol C Tables 4.2.6.8 and 6.1.1.4'
Zn Zn 0.2839 1.4301 'International Tables Vol C Tables 4.2.6.8 and 6.1.1.4'

loop_
_geom_angle_atom_site_label_1
_geom_angle_atom_site_label_2
_geom_angle_atom_site_label_3
_geom_angle
_geom_angle_site_symmetry_1
_geom_angle_site_symmetry_3
_geom_angle_publ_flag
I1 Zn1 I2 120.29(2) . . ?
N1 Zn1 I2 107.83(9) . . ?
N1 Zn1 I1 109.61(9) . . ?
N1 Zn1 N4 99.21(13) . 8_466 ?
N4 Zn1 I2 108.50(9) 8_466 . ?
N4 Zn1 I1 109.34(9) 8_466 . ?
C5 N1 Zn1 124.5(3) . . ?
C5 N1 C1 118.1(3) . . ?
C1 N1 Zn1 117.4(3) . . ?
C23 N4 Zn1 118.1(3) . 8_565 ?
C23 N4 C24 117.8(3) . . ?
C24 N4 Zn1 124.1(3) . 8_565 ?
C11 N2 C7 125.2(3) . . ?
C11 N2 C6 117.9(3) . . ?
C7 N2 C6 116.8(4) . . ?
C20 N3 C21 118.0(3) . . ?
C19 N3 C20 124.9(3) . . ?
C19 N3 C21 117.0(3) . . ?
C9 C15 C14 119.3(4) . . ?
C9 C15 C16 119.3(3) . . ?
C14 C15 C16 121.4(4) . . ?
N4 C23 H23 118.2 . . ?
N4 C23 C22 123.7(4) . . ?
C22 C23 H23 118.2 . . ?
C9 C10 C11 119.6(4) . . ?
C18 C10 C9 119.9(4) . . ?
C18 C10 C11 120.5(4) . . ?
N1 C5 H5 118.5 . . ?
N1 C5 C4 123.0(4) . . ?
C4 C5 H5 118.5 . . ?
C5 C4 C6 120.3(4) . . ?
C3 C4 C5 117.8(4) . . ?
C3 C4 C6 121.9(4) . . ?
C23 C22 C21 119.7(4) . . ?
C26 C22 C23 117.6(4) . . ?
C26 C22 C21 122.7(4) . . ?
C15 C9 C10 119.3(4) . . ?
C15 C9 C8 119.5(3) . . ?
C8 C9 C10 121.2(4) . . ?
C15 C14 C19 119.4(4) . . ?
C13 C14 C15 120.1(4) . . ?
C13 C14 C19 120.5(4) . . ?
N1 C1 H1 118.8 . . ?
N1 C1 C2 122.4(4) . . ?
C2 C1 H1 118.8 . . ?
C15 C16 C20 119.9(3) . . ?
C17 C16 C15 120.2(4) . . ?
C17 C16 C20 119.9(4) . . ?
O2 C11 N2 120.5(4) . . ?
O2 C11 C10 122.6(4) . . ?
N2 C11 C10 116.9(3) . . ?
C16 C17 H17 119.8 . . ?
C16 C17 C18 120.4(4) . . ?
C18 C17 H17 119.8 . . ?
C9 C8 C7 119.9(4) . . ?
C12 C8 C9 119.9(4) . . ?
C12 C8 C7 120.2(4) . . ?
O3 C20 N3 120.7(4) . . ?
O3 C20 C16 122.9(4) . . ?
N3 C20 C16 116.4(4) . . ?
C22 C26 H26 119.9 . . ?
C22 C26 C25 120.1(4) . . ?
C25 C26 H26 119.9 . . ?
O1 C7 N2 120.3(4) . . ?
O1 C7 C8 122.6(4) . . ?
N2 C7 C8 117.1(4) . . ?
C10 C18 C17 120.8(4) . . ?
C10 C18 H18 119.6 . . ?
C17 C18 H18 119.6 . . ?
N2 C6 C4 111.0(3) . . ?
N2 C6 H6A 109.4 . . ?
N2 C6 H6B 109.4 . . ?
C4 C6 H6A 109.4 . . ?
C4 C6 H6B 109.4 . . ?
H6A C6 H6B 108.0 . . ?
N4 C24 H24 119.0 . . ?
N4 C24 C25 122.1(4) . . ?
C25 C24 H24 119.0 . . ?
C4 C3 H3 120.1 . . ?
C2 C3 C4 119.8(4) . . ?
C2 C3 H3 120.1 . . ?
C8 C12 H12 119.8 . . ?
C8 C12 C13 120.5(4) . . ?
C13 C12 H12 119.8 . . ?
C14 C13 C12 120.7(4) . . ?
C14 C13 H13 119.6 . . ?
C12 C13 H13 119.6 . . ?
C1 C2 H2 120.6 . . ?
C3 C2 C1 118.9(4) . . ?
C3 C2 H2 120.6 . . ?
C26 C25 C24 118.8(4) . . ?
C26 C25 H25 120.6 . . ?
C24 C25 H25 120.6 . . ?
O4 C19 N3 119.5(4) . . ?
O4 C19 C14 123.0(4) . . ?
N3 C19 C14 117.5(3) . . ?
N3 C21 C22 113.7(3) . . ?
N3 C21 H21A 108.8 . . ?
N3 C21 H21B 108.8 . . ?
C22 C21 H21A 108.8 . . ?
C22 C21 H21B 108.8 . . ?
H21A C21 H21B 107.7 . . ?
O5 C27 C28 124.7(9) . . ?
O5 C27 N5 130.1(8) . . ?
N5 C27 C28 105.1(6) . . ?
C27 C28 H28A 109.5 . . ?
C27 C28 H28B 109.5 . . ?
C27 C28 H28C 109.5 . . ?
H28A C28 H28B 109.5 . . ?
H28A C28 H28C 109.5 . . ?
H28B C28 H28C 109.5 . . ?
C27 N5 C29 133.4(9) . . ?
C27 N5 C30 119.9(12) . . ?
C30 N5 C29 105.7(15) . . ?
N5 C29 H29A 109.5 . . ?
N5 C29 H29B 109.5 . . ?
N5 C29 H29C 109.5 . . ?
H29A C29 H29B 109.5 . . ?
H29A C29 H29C 109.5 . . ?
H29B C29 H29C 109.5 . . ?
N5 C30 H30A 109.5 . . ?
N5 C30 H30B 109.5 . . ?
N5 C30 H30C 109.5 . . ?
H30A C30 H30B 109.5 . . ?
H30A C30 H30C 109.5 . . ?
H30B C30 H30C 109.5 . . ?

loop_
_geom_bond_atom_site_label_1
_geom_bond_atom_site_label_2
_geom_bond_distance
_geom_bond_site_symmetry_2
_geom_bond_publ_flag
I2 Zn1 2.5396(7) . ?
I1 Zn1 2.5308(7) . ?
Zn1 N1 2.054(3) . ?
Zn1 N4 2.067(3) 8_466 ?
N1 C5 1.327(5) . ?
N1 C1 1.343(5) . ?
N4 C23 1.338(5) . ?
N4 C24 1.339(5) . ?
O1 C7 1.213(5) . ?
O3 C20 1.207(5) . ?
O4 C19 1.216(5) . ?
O2 C11 1.206(5) . ?
N2 C11 1.394(6) . ?
N2 C7 1.397(5) . ?
N2 C6 1.476(5) . ?
N3 C20 1.399(5) . ?
N3 C19 1.387(5) . ?
N3 C21 1.474(5) . ?
C15 C9 1.405(5) . ?
C15 C14 1.405(5) . ?
C15 C16 1.405(6) . ?
C23 H23 0.9300 . ?
C23 C22 1.371(5) . ?
C10 C9 1.413(5) . ?
C10 C11 1.484(6) . ?
C10 C18 1.366(6) . ?
C5 H5 0.9300 . ?
C5 C4 1.381(5) . ?
C4 C6 1.513(6) . ?
C4 C3 1.377(6) . ?
C22 C26 1.369(6) . ?
C22 C21 1.498(6) . ?
C9 C8 1.407(6) . ?
C14 C13 1.365(6) . ?
C14 C19 1.474(6) . ?
C1 H1 0.9300 . ?
C1 C2 1.368(6) . ?
C16 C17 1.370(5) . ?
C16 C20 1.479(6) . ?
C17 H17 0.9300 . ?
C17 C18 1.392(6) . ?
C8 C7 1.474(6) . ?
C8 C12 1.369(6) . ?
C26 H26 0.9300 . ?
C26 C25 1.374(6) . ?
C18 H18 0.9300 . ?
C6 H6A 0.9700 . ?
C6 H6B 0.9700 . ?
C24 H24 0.9300 . ?
C24 C25 1.376(6) . ?
C3 H3 0.9300 . ?
C3 C2 1.366(6) . ?
C12 H12 0.9300 . ?
C12 C13 1.393(6) . ?
C13 H13 0.9300 . ?
C2 H2 0.9300 . ?
C25 H25 0.9300 . ?
C21 H21A 0.9700 . ?
C21 H21B 0.9700 . ?
O5 C27 1.250(5) . ?
C27 C28 1.465(5) . ?
C27 N5 1.322(5) . ?
C28 H28A 0.9600 . ?
C28 H28B 0.9600 . ?
C28 H28C 0.9600 . ?
N5 C29 1.469(5) . ?
N5 C30 1.454(5) . ?
C29 H29A 0.9600 . ?
C29 H29B 0.9600 . ?
C29 H29C 0.9600 . ?
C30 H30A 0.9600 . ?
C30 H30B 0.9600 . ?
C30 H30C 0.9600 . ?

loop_
_geom_torsion_atom_site_label_1
_geom_torsion_atom_site_label_2
_geom_torsion_atom_site_label_3
_geom_torsion_atom_site_label_4
_geom_torsion
_geom_torsion_site_symmetry_1
_geom_torsion_site_symmetry_2
_geom_torsion_site_symmetry_3
_geom_torsion_site_symmetry_4
_geom_torsion_publ_flag
Zn1 N1 C5 C4 179.7(3) . . . . ?
Zn1 N1 C1 C2 -178.5(3) . . . . ?
Zn1 N4 C23 C22 175.9(3) 8_565 . . . ?
Zn1 N4 C24 C25 -177.4(3) 8_565 . . . ?
N1 C5 C4 C6 177.6(4) . . . . ?
N1 C5 C4 C3 -1.3(6) . . . . ?
N1 C1 C2 C3 -1.1(7) . . . . ?
N4 C23 C22 C26 1.6(6) . . . . ?
N4 C23 C22 C21 -176.2(4) . . . . ?
N4 C24 C25 C26 1.9(7) . . . . ?
C15 C9 C8 C7 -178.0(4) . . . . ?
C15 C9 C8 C12 1.0(6) . . . . ?
C15 C14 C13 C12 0.5(7) . . . . ?
C15 C14 C19 O4 177.5(4) . . . . ?
C15 C14 C19 N3 -1.9(6) . . . . ?
C15 C16 C17 C18 -0.5(6) . . . . ?
C15 C16 C20 O3 173.1(4) . . . . ?
C15 C16 C20 N3 -7.0(6) . . . . ?
C23 N4 C24 C25 -0.6(6) . . . . ?
C23 C22 C26 C25 -0.2(6) . . . . ?
C23 C22 C21 N3 -119.1(4) . . . . ?
C10 C9 C8 C7 1.4(6) . . . . ?
C10 C9 C8 C12 -179.6(4) . . . . ?
C5 N1 C1 C2 1.1(6) . . . . ?
C5 C4 C6 N2 -93.5(4) . . . . ?
C5 C4 C3 C2 1.2(6) . . . . ?
C4 C3 C2 C1 -0.1(7) . . . . ?
C22 C26 C25 C24 -1.5(7) . . . . ?
C9 C15 C14 C13 0.2(6) . . . . ?
C9 C15 C14 C19 -178.4(4) . . . . ?
C9 C15 C16 C17 1.6(6) . . . . ?
C9 C15 C16 C20 -177.1(3) . . . . ?
C9 C10 C11 O2 179.9(4) . . . . ?
C9 C10 C11 N2 -0.6(5) . . . . ?
C9 C10 C18 C17 1.0(6) . . . . ?
C9 C8 C7 O1 177.6(4) . . . . ?
C9 C8 C7 N2 -1.7(6) . . . . ?
C9 C8 C12 C13 -0.3(6) . . . . ?
C14 C15 C9 C10 179.6(3) . . . . ?
C14 C15 C9 C8 -0.9(6) . . . . ?
C14 C15 C16 C17 -179.4(4) . . . . ?
C14 C15 C16 C20 1.9(6) . . . . ?
C1 N1 C5 C4 0.1(6) . . . . ?
C16 C15 C9 C10 -1.3(5) . . . . ?
C16 C15 C9 C8 178.1(4) . . . . ?
C16 C15 C14 C13 -178.8(4) . . . . ?
C16 C15 C14 C19 2.6(6) . . . . ?
C16 C17 C18 C10 -0.8(7) . . . . ?
C11 N2 C7 O1 -178.4(4) . . . . ?
C11 N2 C7 C8 0.8(6) . . . . ?
C11 N2 C6 C4 90.3(4) . . . . ?
C11 C10 C9 C15 179.1(3) . . . . ?
C11 C10 C9 C8 -0.3(6) . . . . ?
C11 C10 C18 C17 -178.0(4) . . . . ?
C17 C16 C20 O3 -5.5(7) . . . . ?
C17 C16 C20 N3 174.4(4) . . . . ?
C8 C12 C13 C14 -0.4(7) . . . . ?
C20 N3 C19 O4 176.8(4) . . . . ?
C20 N3 C19 C14 -3.7(6) . . . . ?
C20 N3 C21 C22 -105.4(4) . . . . ?
C20 C16 C17 C18 178.1(4) . . . . ?
C26 C22 C21 N3 63.4(5) . . . . ?
C7 N2 C11 O2 179.8(4) . . . . ?
C7 N2 C11 C10 0.3(6) . . . . ?
C7 N2 C6 C4 -86.7(4) . . . . ?
C7 C8 C12 C13 178.6(4) . . . . ?
C18 C10 C9 C15 0.0(6) . . . . ?
C18 C10 C9 C8 -179.4(4) . . . . ?
C18 C10 C11 O2 -1.0(6) . . . . ?
C18 C10 C11 N2 178.5(4) . . . . ?
C6 N2 C11 O2 3.1(6) . . . . ?
C6 N2 C11 C10 -176.4(3) . . . . ?
C6 N2 C7 O1 -1.7(6) . . . . ?
C6 N2 C7 C8 177.6(3) . . . . ?
C6 C4 C3 C2 -177.6(4) . . . . ?
C24 N4 C23 C22 -1.2(6) . . . . ?
C3 C4 C6 N2 85.3(5) . . . . ?
C12 C8 C7 O1 -1.4(7) . . . . ?
C12 C8 C7 N2 179.3(4) . . . . ?
C13 C14 C19 O4 -1.1(7) . . . . ?
C13 C14 C19 N3 179.5(4) . . . . ?
C19 N3 C20 O3 -172.0(4) . . . . ?
C19 N3 C20 C16 8.1(6) . . . . ?
C19 N3 C21 C22 73.1(5) . . . . ?
C19 C14 C13 C12 179.1(4) . . . . ?
C21 N3 C20 O3 6.3(6) . . . . ?
C21 N3 C20 C16 -173.6(3) . . . . ?
C21 N3 C19 O4 -1.5(6) . . . . ?
C21 N3 C19 C14 177.9(3) . . . . ?
C21 C22 C26 C25 177.5(4) . . . . ?
O5 C27 N5 C29 177.8(15) . . . . ?
O5 C27 N5 C30 11.5(17) . . . . ?
C28 C27 N5 C29 -4.1(18) . . . . ?
C28 C27 N5 C30 -170.3(12) . . . . ?
